data_4069279
loop_
_publ_author_name
'Qian, Cunwei'
'Zhang, Xingmin'
'Li, Junmei'
'Xu, Fan'
'Zhang, Yong'
'Shen, Qi'

_publ_section_title
;
 Trisguanidinate Lanthanide Complexes: Syntheses, Structures, and
 Catalytic Activity for Mild Amidation of Aldehydes with Amines
;
_journal_issue 13
_journal_name_full Organometallics
_journal_page_first 3856
_journal_paper_doi 10.1021/om900120v
_journal_volume 28
_journal_year 2009
_chemical_formula_moiety 'C39 H96 N9 Nd Si6'
_chemical_formula_sum 'C39 H96 N9 Nd Si6'
_chemical_formula_weight 1004.03
_chemical_name_systematic
; 
 ? 
;
_space_group_IT_number 14
_symmetry_cell_setting monoclinic
_symmetry_Int_Tables_number 14
_symmetry_space_group_name_Hall '-P 2yn'
_symmetry_space_group_name_H-M 'P 1 21/n 1'
_atom_sites_solution_hydrogens geom
_atom_sites_solution_primary direct
_atom_sites_solution_secondary difmap
_audit_creation_method SHELXL-97
_cell_angle_alpha 90.00
_cell_angle_beta 97.433(2)
_cell_angle_gamma 90.00
_cell_formula_units_Z 4
_cell_length_a 14.607(2)
_cell_length_b 23.159(3)
_cell_length_c 17.262(3)
_cell_measurement_reflns_used 18362
_cell_measurement_temperature 213(2)
_cell_measurement_theta_max 27.5
_cell_measurement_theta_min 3.0
_cell_volume 5790.4(15)
_computing_cell_refinement CrystalClear
_computing_data_collection CrystalClear
_computing_data_reduction CrystalStructure
_computing_structure_refinement 'SHELXL-97 (Sheldrick, 1997)'
_computing_structure_solution 'SHELXS-97 (Sheldrick, 1990)'
_diffrn_ambient_temperature 213(2)
_diffrn_detector_area_resol_mean 14.63
_diffrn_measured_fraction_theta_full 0.995
_diffrn_measured_fraction_theta_max 0.995
_diffrn_measurement_device_type 'Rigaku Saturn'
_diffrn_measurement_method \w
_diffrn_radiation_monochromator graphite
_diffrn_radiation_source 'fine-focus sealed tube'
_diffrn_radiation_type MoK\a
_diffrn_radiation_wavelength 0.71075
_diffrn_reflns_av_R_equivalents 0.0620
_diffrn_reflns_av_sigmaI/netI 0.0594
_diffrn_reflns_limit_h_max 14
_diffrn_reflns_limit_h_min -17
_diffrn_reflns_limit_k_max 28
_diffrn_reflns_limit_k_min -28
_diffrn_reflns_limit_l_max 20
_diffrn_reflns_limit_l_min -16
_diffrn_reflns_number 41121
_diffrn_reflns_theta_full 25.50
_diffrn_reflns_theta_max 25.50
_diffrn_reflns_theta_min 3.04
_exptl_absorpt_coefficient_mu 1.053
_exptl_absorpt_correction_T_max 0.854
_exptl_absorpt_correction_T_min 0.619
_exptl_absorpt_correction_type multi-scan
_exptl_absorpt_process_details 'Jacobson, R. (1998) Private communication'
_exptl_crystal_colour blue
_exptl_crystal_density_diffrn 1.152
_exptl_crystal_density_method 'not measured'
_exptl_crystal_description platelet
_exptl_crystal_F_000 2148
_exptl_crystal_size_max 0.60
_exptl_crystal_size_mid 0.40
_exptl_crystal_size_min 0.15
_refine_diff_density_max 0.565
_refine_diff_density_min -0.570
_refine_diff_density_rms 0.075
_refine_ls_extinction_method none
_refine_ls_goodness_of_fit_ref 1.095
_refine_ls_hydrogen_treatment constr
_refine_ls_matrix_type full
_refine_ls_number_parameters 527
_refine_ls_number_reflns 10714
_refine_ls_number_restraints 0
_refine_ls_restrained_S_all 1.095
_refine_ls_R_factor_all 0.0725
_refine_ls_R_factor_gt 0.0642
_refine_ls_shift/su_max 0.002
_refine_ls_shift/su_mean 0.000
_refine_ls_structure_factor_coef Fsqd
_refine_ls_weighting_details 'calc w=1/[\s^2^(Fo^2^)+(0.0178P)^2^+22.0995P] where P=(Fo^2^+2Fc^2^)/3'
_refine_ls_weighting_scheme calc
_refine_ls_wR_factor_gt 0.1156
_refine_ls_wR_factor_ref 0.1193
_reflns_number_gt 9896
_reflns_number_total 10714
_reflns_threshold_expression >2sigma(I)
_cod_data_source_file om900120v_si_003.cif
_cod_data_source_block shelxl
_cod_original_cell_volume 5790.5(14)
_cod_original_sg_symbol_H-M 'P 21/n'
_cod_database_code 4069279

loop_
_symmetry_equiv_pos_as_xyz
'x, y, z'
'-x+1/2, y+1/2, -z+1/2'
'-x, -y, -z'
'x-1/2, -y-1/2, z-1/2'

loop_
_atom_site_label
_atom_site_type_symbol
_atom_site_fract_x
_atom_site_fract_y
_atom_site_fract_z
_atom_site_U_iso_or_equiv
_atom_site_adp_type
_atom_site_occupancy
_atom_site_symmetry_multiplicity
_atom_site_calc_flag
_atom_site_refinement_flags
Nd1 Nd 0.343290(19) 0.671424(12) 0.163238(15) 0.02672(8) Uani 1 1 d .
Si1 Si -0.01050(12) 0.58612(7) 0.13678(11) 0.0442(4) Uani 1 1 d .
Si2 Si -0.02029(12) 0.71927(8) 0.12936(11) 0.0453(4) Uani 1 1 d .
Si3 Si 0.58495(12) 0.85262(9) 0.14617(11) 0.0513(5) Uani 1 1 d .
Si4 Si 0.40478(12) 0.87897(7) 0.03791(11) 0.0449(4) Uani 1 1 d .
Si5 Si 0.46527(12) 0.46710(7) 0.30104(11) 0.0458(4) Uani 1 1 d .
Si6 Si 0.62842(11) 0.52420(8) 0.23627(10) 0.0415(4) Uani 1 1 d .
N1 N 0.1883(3) 0.65717(18) 0.0845(2) 0.0308(10) Uani 1 1 d .
N2 N 0.1918(3) 0.6651(2) 0.2147(2) 0.0340(10) Uani 1 1 d .
N3 N 0.0415(3) 0.65408(18) 0.1361(2) 0.0324(10) Uani 1 1 d .
N4 N 0.3911(3) 0.77395(18) 0.1879(2) 0.0319(10) Uani 1 1 d .
N5 N 0.4377(3) 0.73209(19) 0.0812(3) 0.0368(11) Uani 1 1 d .
N6 N 0.4732(3) 0.83415(19) 0.1037(2) 0.0358(10) Uani 1 1 d .
N7 N 0.4452(3) 0.61904(19) 0.2672(2) 0.0368(11) Uani 1 1 d .
N8 N 0.4047(3) 0.57296(18) 0.1540(2) 0.0321(10) Uani 1 1 d .
N9 N 0.5122(3) 0.52398(18) 0.2518(3) 0.0337(10) Uani 1 1 d .
C1 C 0.1414(4) 0.6583(2) 0.1459(3) 0.0320(12) Uani 1 1 d .
C2 C 0.1408(4) 0.6555(2) 0.0042(3) 0.0332(12) Uani 1 1 d .
H2 H 0.0755 0.6668 0.0049 0.040 Uiso 1 1 calc R
C3 C 0.1434(5) 0.5961(3) -0.0326(4) 0.063(2) Uani 1 1 d .
H3A H 0.2063 0.5869 -0.0403 0.095 Uiso 1 1 calc R
H3B H 0.1045 0.5959 -0.0826 0.095 Uiso 1 1 calc R
H3C H 0.1210 0.5676 0.0016 0.095 Uiso 1 1 calc R
C4 C 0.1850(6) 0.6979(4) -0.0459(4) 0.080(3) Uani 1 1 d .
H4A H 0.1801 0.7365 -0.0253 0.120 Uiso 1 1 calc R
H4B H 0.1538 0.6963 -0.0990 0.120 Uiso 1 1 calc R
H4C H 0.2496 0.6880 -0.0456 0.120 Uiso 1 1 calc R
C5 C 0.1501(4) 0.6605(3) 0.2876(3) 0.0385(13) Uani 1 1 d .
H5 H 0.0824 0.6570 0.2741 0.046 Uiso 1 1 calc R
C6 C 0.1855(5) 0.6071(3) 0.3325(4) 0.0579(18) Uani 1 1 d .
H6A H 0.1658 0.5729 0.3023 0.087 Uiso 1 1 calc R
H6B H 0.1609 0.6059 0.3820 0.087 Uiso 1 1 calc R
H6C H 0.2524 0.6082 0.3419 0.087 Uiso 1 1 calc R
C7 C 0.1704(5) 0.7139(3) 0.3378(4) 0.0574(18) Uani 1 1 d .
H7A H 0.2366 0.7182 0.3511 0.086 Uiso 1 1 calc R
H7B H 0.1419 0.7100 0.3853 0.086 Uiso 1 1 calc R
H7C H 0.1456 0.7477 0.3092 0.086 Uiso 1 1 calc R
C8 C 0.0788(5) 0.5285(3) 0.1540(5) 0.064(2) Uani 1 1 d .
H8A H 0.0684 0.4999 0.1128 0.096 Uiso 1 1 calc R
H8B H 0.0748 0.5103 0.2040 0.096 Uiso 1 1 calc R
H8C H 0.1395 0.5454 0.1541 0.096 Uiso 1 1 calc R
C9 C -0.0866(6) 0.5712(3) 0.0439(5) 0.083(3) Uani 1 1 d .
H9A H -0.1387 0.5975 0.0389 0.124 Uiso 1 1 calc R
H9B H -0.1088 0.5317 0.0441 0.124 Uiso 1 1 calc R
H9C H -0.0520 0.5766 0.0001 0.124 Uiso 1 1 calc R
C10 C -0.0846(5) 0.5818(4) 0.2167(5) 0.085(3) Uani 1 1 d .
H10A H -0.0468 0.5868 0.2667 0.127 Uiso 1 1 calc R
H10B H -0.1147 0.5444 0.2153 0.127 Uiso 1 1 calc R
H10C H -0.1310 0.6120 0.2097 0.127 Uiso 1 1 calc R
C11 C -0.1183(5) 0.7168(3) 0.0495(5) 0.079(3) Uani 1 1 d .
H11A H -0.0959 0.7052 0.0013 0.119 Uiso 1 1 calc R
H11B H -0.1464 0.7547 0.0429 0.119 Uiso 1 1 calc R
H11C H -0.1637 0.6891 0.0626 0.119 Uiso 1 1 calc R
C12 C -0.0669(6) 0.7387(4) 0.2206(5) 0.085(3) Uani 1 1 d .
H12A H -0.1114 0.7098 0.2319 0.127 Uiso 1 1 calc R
H12B H -0.0970 0.7761 0.2143 0.127 Uiso 1 1 calc R
H12C H -0.0169 0.7404 0.2633 0.127 Uiso 1 1 calc R
C13 C 0.0591(5) 0.7778(3) 0.1054(5) 0.073(2) Uani 1 1 d .
H13A H 0.1134 0.7784 0.1443 0.110 Uiso 1 1 calc R
H13B H 0.0277 0.8147 0.1052 0.110 Uiso 1 1 calc R
H13C H 0.0776 0.7707 0.0542 0.110 Uiso 1 1 calc R
C14 C 0.4343(4) 0.7798(2) 0.1247(3) 0.0311(12) Uani 1 1 d .
C15 C 0.3784(4) 0.8242(2) 0.2371(3) 0.0371(13) Uani 1 1 d .
H15 H 0.4115 0.8575 0.2176 0.044 Uiso 1 1 calc R
C16 C 0.4180(5) 0.8129(3) 0.3213(4) 0.0607(19) Uani 1 1 d .
H16A H 0.3866 0.7802 0.3410 0.091 Uiso 1 1 calc R
H16B H 0.4092 0.8467 0.3526 0.091 Uiso 1 1 calc R
H16C H 0.4834 0.8046 0.3241 0.091 Uiso 1 1 calc R
C17 C 0.2768(5) 0.8399(3) 0.2333(5) 0.067(2) Uani 1 1 d .
H17A H 0.2520 0.8488 0.1798 0.100 Uiso 1 1 calc R
H17B H 0.2703 0.8733 0.2661 0.100 Uiso 1 1 calc R
H17C H 0.2433 0.8075 0.2517 0.100 Uiso 1 1 calc R
C18 C 0.4912(4) 0.7316(3) 0.0139(3) 0.0440(15) Uani 1 1 d .
H18 H 0.5132 0.7713 0.0062 0.053 Uiso 1 1 calc R
C19 C 0.4322(5) 0.7129(3) -0.0601(4) 0.068(2) Uani 1 1 d .
H19A H 0.4083 0.6745 -0.0531 0.102 Uiso 1 1 calc R
H19B H 0.4692 0.7127 -0.1029 0.102 Uiso 1 1 calc R
H19C H 0.3812 0.7397 -0.0718 0.102 Uiso 1 1 calc R
C20 C 0.5739(5) 0.6927(3) 0.0292(4) 0.069(2) Uani 1 1 d .
H20A H 0.6112 0.7043 0.0773 0.103 Uiso 1 1 calc R
H20B H 0.6104 0.6956 -0.0137 0.103 Uiso 1 1 calc R
H20C H 0.5536 0.6531 0.0340 0.103 Uiso 1 1 calc R
C21 C 0.5846(6) 0.9168(4) 0.2098(7) 0.122(4) Uani 1 1 d .
H21A H 0.5749 0.9512 0.1778 0.183 Uiso 1 1 calc R
H21B H 0.6433 0.9196 0.2429 0.183 Uiso 1 1 calc R
H21C H 0.5353 0.9133 0.2421 0.183 Uiso 1 1 calc R
C22 C 0.6611(6) 0.8690(5) 0.0711(5) 0.127(5) Uani 1 1 d .
H22A H 0.6617 0.8364 0.0359 0.190 Uiso 1 1 calc R
H22B H 0.7233 0.8763 0.0964 0.190 Uiso 1 1 calc R
H22C H 0.6382 0.9029 0.0418 0.190 Uiso 1 1 calc R
C23 C 0.6369(5) 0.7927(4) 0.2059(5) 0.086(3) Uani 1 1 d .
H23A H 0.5923 0.7775 0.2376 0.129 Uiso 1 1 calc R
H23B H 0.6908 0.8065 0.2396 0.129 Uiso 1 1 calc R
H23C H 0.6551 0.7625 0.1721 0.129 Uiso 1 1 calc R
C24 C 0.4531(6) 0.8888(4) -0.0552(5) 0.101(3) Uani 1 1 d .
H24A H 0.5109 0.9097 -0.0455 0.152 Uiso 1 1 calc R
H24B H 0.4098 0.9104 -0.0915 0.152 Uiso 1 1 calc R
H24C H 0.4639 0.8513 -0.0774 0.152 Uiso 1 1 calc R
C25 C 0.3922(6) 0.9520(3) 0.0794(5) 0.092(3) Uani 1 1 d .
H25A H 0.3701 0.9486 0.1299 0.139 Uiso 1 1 calc R
H25B H 0.3483 0.9742 0.0444 0.139 Uiso 1 1 calc R
H25C H 0.4515 0.9714 0.0857 0.139 Uiso 1 1 calc R
C26 C 0.2885(5) 0.8473(3) 0.0143(5) 0.075(2) Uani 1 1 d .
H26A H 0.2927 0.8117 -0.0146 0.112 Uiso 1 1 calc R
H26B H 0.2489 0.8744 -0.0171 0.112 Uiso 1 1 calc R
H26C H 0.2630 0.8393 0.0623 0.112 Uiso 1 1 calc R
C27 C 0.4538(4) 0.5720(2) 0.2245(3) 0.0322(12) Uani 1 1 d .
C28 C 0.5013(4) 0.6270(3) 0.3437(3) 0.0437(15) Uani 1 1 d .
H28 H 0.5324 0.5901 0.3597 0.052 Uiso 1 1 calc R
C29 C 0.5741(5) 0.6730(3) 0.3373(4) 0.0622(19) Uani 1 1 d .
H29A H 0.6149 0.6605 0.3004 0.093 Uiso 1 1 calc R
H29B H 0.6096 0.6790 0.3881 0.093 Uiso 1 1 calc R
H29C H 0.5442 0.7088 0.3192 0.093 Uiso 1 1 calc R
C30 C 0.4401(5) 0.6444(3) 0.4050(4) 0.065(2) Uani 1 1 d .
H30A H 0.4069 0.6795 0.3885 0.098 Uiso 1 1 calc R
H30B H 0.4781 0.6510 0.4546 0.098 Uiso 1 1 calc R
H30C H 0.3963 0.6138 0.4109 0.098 Uiso 1 1 calc R
C31 C 0.4030(4) 0.5243(2) 0.1003(3) 0.0372(13) Uani 1 1 d .
H31 H 0.4561 0.4986 0.1169 0.045 Uiso 1 1 calc R
C32 C 0.4114(4) 0.5481(3) 0.0188(3) 0.0509(16) Uani 1 1 d .
H32A H 0.3625 0.5759 0.0043 0.076 Uiso 1 1 calc R
H32B H 0.4061 0.5167 -0.0187 0.076 Uiso 1 1 calc R
H32C H 0.4709 0.5668 0.0192 0.076 Uiso 1 1 calc R
C33 C 0.3143(4) 0.4901(3) 0.0974(4) 0.0571(18) Uani 1 1 d .
H33A H 0.3092 0.4744 0.1488 0.086 Uiso 1 1 calc R
H33B H 0.3148 0.4587 0.0602 0.086 Uiso 1 1 calc R
H33C H 0.2621 0.5152 0.0815 0.086 Uiso 1 1 calc R
C34 C 0.3515(5) 0.4887(3) 0.3277(5) 0.070(2) Uani 1 1 d .
H34A H 0.3597 0.5195 0.3661 0.105 Uiso 1 1 calc R
H34B H 0.3228 0.4558 0.3496 0.105 Uiso 1 1 calc R
H34C H 0.3124 0.5021 0.2815 0.105 Uiso 1 1 calc R
C35 C 0.5421(6) 0.4498(3) 0.3933(4) 0.079(2) Uani 1 1 d .
H35A H 0.5992 0.4331 0.3807 0.118 Uiso 1 1 calc R
H35B H 0.5113 0.4224 0.4238 0.118 Uiso 1 1 calc R
H35C H 0.5555 0.4848 0.4233 0.118 Uiso 1 1 calc R
C36 C 0.4531(5) 0.4001(3) 0.2410(5) 0.063(2) Uani 1 1 d .
H36A H 0.4244 0.4093 0.1887 0.094 Uiso 1 1 calc R
H36B H 0.4149 0.3725 0.2646 0.094 Uiso 1 1 calc R
H36C H 0.5136 0.3834 0.2386 0.094 Uiso 1 1 calc R
C37 C 0.6441(4) 0.5787(3) 0.1606(4) 0.0595(19) Uani 1 1 d .
H37A H 0.6035 0.5698 0.1131 0.089 Uiso 1 1 calc R
H37B H 0.7077 0.5781 0.1500 0.089 Uiso 1 1 calc R
H37C H 0.6294 0.6167 0.1791 0.089 Uiso 1 1 calc R
C38 C 0.7102(4) 0.5404(3) 0.3264(4) 0.0579(18) Uani 1 1 d .
H38A H 0.7005 0.5797 0.3430 0.087 Uiso 1 1 calc R
H38B H 0.7732 0.5361 0.3152 0.087 Uiso 1 1 calc R
H38C H 0.6991 0.5139 0.3676 0.087 Uiso 1 1 calc R
C39 C 0.6611(4) 0.4521(3) 0.2007(4) 0.0570(18) Uani 1 1 d .
H39A H 0.6639 0.4244 0.2430 0.085 Uiso 1 1 calc R
H39B H 0.7211 0.4547 0.1824 0.085 Uiso 1 1 calc R
H39C H 0.6154 0.4398 0.1581 0.085 Uiso 1 1 calc R

loop_
_atom_site_aniso_label
_atom_site_aniso_U_11
_atom_site_aniso_U_22
_atom_site_aniso_U_33
_atom_site_aniso_U_23
_atom_site_aniso_U_13
_atom_site_aniso_U_12
Nd1 0.03152(16) 0.02498(14) 0.02335(14) 0.00077(12) 0.00236(10) 0.00175(12)
Si1 0.0423(10) 0.0380(9) 0.0532(11) -0.0039(8) 0.0094(8) -0.0090(7)
Si2 0.0439(10) 0.0417(10) 0.0486(10) -0.0087(8) -0.0007(8) 0.0123(8)
Si3 0.0435(10) 0.0607(12) 0.0480(11) 0.0050(9) -0.0005(8) -0.0147(9)
Si4 0.0460(10) 0.0367(9) 0.0508(11) 0.0148(8) 0.0016(8) -0.0037(7)
Si5 0.0482(10) 0.0342(9) 0.0557(11) 0.0115(8) 0.0091(8) 0.0024(7)
Si6 0.0331(9) 0.0485(10) 0.0418(9) 0.0073(8) 0.0000(7) 0.0029(7)
N1 0.033(2) 0.036(3) 0.022(2) -0.0008(18) 0.0005(18) -0.0020(19)
N2 0.034(2) 0.042(3) 0.026(2) -0.004(2) 0.0039(19) 0.001(2)
N3 0.032(2) 0.031(2) 0.034(3) -0.0041(19) 0.0040(19) 0.0003(19)
N4 0.042(3) 0.029(2) 0.025(2) -0.0033(18) 0.0058(19) -0.0035(19)
N5 0.047(3) 0.032(2) 0.034(3) 0.001(2) 0.013(2) -0.004(2)
N6 0.041(3) 0.033(2) 0.032(2) 0.008(2) 0.001(2) -0.006(2)
N7 0.048(3) 0.032(2) 0.027(2) 0.0004(19) -0.007(2) 0.004(2)
N8 0.038(3) 0.029(2) 0.027(2) -0.0049(18) -0.0034(19) 0.0077(19)
N9 0.032(2) 0.029(2) 0.039(3) 0.003(2) -0.001(2) 0.0040(19)
C1 0.036(3) 0.024(3) 0.036(3) 0.002(2) 0.002(2) 0.005(2)
C2 0.038(3) 0.036(3) 0.024(3) -0.001(2) 0.000(2) -0.001(2)
C3 0.091(6) 0.057(4) 0.038(4) -0.016(3) -0.008(4) 0.009(4)
C4 0.101(6) 0.096(6) 0.037(4) 0.028(4) -0.015(4) -0.042(5)
C5 0.038(3) 0.050(4) 0.029(3) -0.003(3) 0.007(2) 0.002(3)
C6 0.069(5) 0.064(5) 0.044(4) 0.013(3) 0.020(3) 0.013(4)
C7 0.064(5) 0.069(5) 0.041(4) -0.012(3) 0.014(3) -0.005(4)
C8 0.072(5) 0.032(4) 0.091(6) 0.003(4) 0.023(4) -0.001(3)
C9 0.088(6) 0.054(5) 0.097(7) -0.018(4) -0.024(5) -0.028(4)
C10 0.066(5) 0.087(6) 0.109(7) -0.006(5) 0.042(5) -0.027(5)
C11 0.063(5) 0.073(5) 0.095(6) -0.016(5) -0.022(4) 0.022(4)
C12 0.101(7) 0.085(6) 0.074(6) -0.012(5) 0.031(5) 0.038(5)
C13 0.087(6) 0.035(4) 0.093(6) 0.000(4) -0.006(5) 0.010(4)
C14 0.036(3) 0.029(3) 0.026(3) 0.009(2) 0.001(2) 0.002(2)
C15 0.045(3) 0.030(3) 0.037(3) -0.007(2) 0.010(2) 0.000(2)
C16 0.078(5) 0.061(5) 0.041(4) -0.016(3) 0.001(3) 0.013(4)
C17 0.061(5) 0.057(5) 0.083(6) -0.016(4) 0.012(4) 0.017(4)
C18 0.058(4) 0.040(3) 0.037(3) 0.006(3) 0.019(3) 0.002(3)
C19 0.090(6) 0.080(5) 0.036(4) -0.002(4) 0.018(4) -0.006(4)
C20 0.077(5) 0.070(5) 0.066(5) 0.012(4) 0.030(4) 0.019(4)
C21 0.070(6) 0.108(8) 0.174(11) -0.063(8) -0.039(6) -0.010(6)
C22 0.076(6) 0.232(14) 0.072(6) 0.032(7) 0.009(5) -0.075(8)
C23 0.051(5) 0.108(7) 0.093(7) 0.032(5) -0.013(4) 0.002(5)
C24 0.098(7) 0.136(9) 0.073(6) 0.065(6) 0.021(5) 0.035(6)
C25 0.105(7) 0.037(4) 0.125(8) 0.002(5) -0.024(6) 0.015(4)
C26 0.062(5) 0.067(5) 0.087(6) 0.033(4) -0.021(4) -0.013(4)
C27 0.034(3) 0.029(3) 0.033(3) -0.002(2) 0.002(2) -0.001(2)
C28 0.059(4) 0.035(3) 0.031(3) 0.002(3) -0.015(3) 0.004(3)
C29 0.063(4) 0.052(4) 0.064(5) -0.008(4) -0.020(4) -0.009(4)
C30 0.092(6) 0.068(5) 0.032(4) -0.004(3) -0.008(4) 0.000(4)
C31 0.039(3) 0.034(3) 0.037(3) -0.006(2) -0.001(2) 0.008(2)
C32 0.055(4) 0.056(4) 0.040(4) -0.015(3) 0.000(3) 0.010(3)
C33 0.051(4) 0.050(4) 0.067(5) -0.015(3) -0.003(3) -0.003(3)
C34 0.063(5) 0.055(4) 0.098(6) 0.004(4) 0.039(4) -0.007(4)
C35 0.094(6) 0.070(5) 0.071(5) 0.033(4) 0.003(5) -0.004(5)
C36 0.059(4) 0.035(4) 0.094(6) 0.006(4) 0.008(4) 0.000(3)
C37 0.043(4) 0.070(5) 0.065(5) 0.018(4) 0.005(3) -0.007(3)
C38 0.035(4) 0.076(5) 0.060(4) 0.007(4) -0.003(3) 0.002(3)
C39 0.045(4) 0.071(5) 0.054(4) 0.003(4) 0.003(3) 0.017(3)

loop_
_atom_type_symbol
_atom_type_description
_atom_type_scat_dispersion_real
_atom_type_scat_dispersion_imag
_atom_type_scat_source
C C 0.0033 0.0016 'International Tables Vol C Tables 4.2.6.8 and 6.1.1.4'
H H 0.0000 0.0000 'International Tables Vol C Tables 4.2.6.8 and 6.1.1.4'
N N 0.0061 0.0033 'International Tables Vol C Tables 4.2.6.8 and 6.1.1.4'
Nd Nd -0.1943 3.0179 'International Tables Vol C Tables 4.2.6.8 and 6.1.1.4'
Si Si 0.0817 0.0704 'International Tables Vol C Tables 4.2.6.8 and 6.1.1.4'

loop_
_geom_angle_atom_site_label_1
_geom_angle_atom_site_label_2
_geom_angle_atom_site_label_3
_geom_angle
N8 Nd1 N2 108.43(15)
N8 Nd1 N7 53.68(14)
N2 Nd1 N7 100.94(15)
N8 Nd1 N4 142.70(15)
N2 Nd1 N4 103.71(14)
N7 Nd1 N4 102.25(14)
N8 Nd1 N1 98.85(14)
N2 Nd1 N1 53.47(13)
N7 Nd1 N1 137.68(14)
N4 Nd1 N1 115.53(14)
N8 Nd1 N5 104.40(15)
N2 Nd1 N5 143.73(15)
N7 Nd1 N5 110.82(15)
N4 Nd1 N5 53.54(14)
N1 Nd1 N5 106.81(14)
N8 Nd1 C27 26.81(13)
N2 Nd1 C27 107.36(15)
N7 Nd1 C27 26.90(14)
N4 Nd1 C27 123.85(14)
N1 Nd1 C27 120.59(14)
N5 Nd1 C27 108.89(15)
N8 Nd1 C1 105.45(14)
N2 Nd1 C1 26.59(14)
N7 Nd1 C1 121.36(15)
N4 Nd1 C1 111.75(14)
N1 Nd1 C1 26.89(13)
N5 Nd1 C1 127.82(15)
C27 Nd1 C1 117.00(14)
N8 Nd1 C14 126.40(15)
N2 Nd1 C14 125.15(15)
N7 Nd1 C14 109.32(14)
N4 Nd1 C14 26.68(13)
N1 Nd1 C14 113.00(14)
N5 Nd1 C14 26.88(14)
C27 Nd1 C14 120.36(14)
C1 Nd1 C14 122.62(14)
N3 Si1 C8 110.5(3)
N3 Si1 C10 110.3(3)
C8 Si1 C10 107.8(4)
N3 Si1 C9 111.9(3)
C8 Si1 C9 109.4(4)
C10 Si1 C9 106.8(4)
N3 Si2 C12 113.3(3)
N3 Si2 C11 111.3(3)
C12 Si2 C11 107.8(4)
N3 Si2 C13 108.1(3)
C12 Si2 C13 108.7(4)
C11 Si2 C13 107.5(4)
N6 Si3 C23 110.2(3)
N6 Si3 C21 111.8(3)
C23 Si3 C21 107.9(5)
N6 Si3 C22 111.6(3)
C23 Si3 C22 107.8(5)
C21 Si3 C22 107.4(5)
N6 Si4 C26 109.8(3)
N6 Si4 C24 112.7(3)
C26 Si4 C24 107.5(4)
N6 Si4 C25 111.5(3)
C26 Si4 C25 108.2(4)
C24 Si4 C25 107.0(5)
N9 Si5 C34 109.8(3)
N9 Si5 C36 111.8(3)
C34 Si5 C36 109.8(3)
N9 Si5 C35 110.2(3)
C34 Si5 C35 107.8(4)
C36 Si5 C35 107.4(4)
N9 Si6 C37 108.7(3)
N9 Si6 C39 110.0(3)
C37 Si6 C39 108.5(3)
N9 Si6 C38 113.6(3)
C37 Si6 C38 109.0(3)
C39 Si6 C38 106.9(3)
C1 N1 C2 121.4(4)
C1 N1 Nd1 95.0(3)
C2 N1 Nd1 143.0(3)
C1 N2 C5 121.0(5)
C1 N2 Nd1 95.9(3)
C5 N2 Nd1 142.6(3)
C1 N3 Si1 119.4(3)
C1 N3 Si2 116.8(3)
Si1 N3 Si2 123.7(3)
C14 N4 C15 120.0(4)
C14 N4 Nd1 96.3(3)
C15 N4 Nd1 143.1(3)
C14 N5 C18 120.5(5)
C14 N5 Nd1 94.7(3)
C18 N5 Nd1 144.7(4)
C14 N6 Si4 117.9(3)
C14 N6 Si3 118.8(3)
Si4 N6 Si3 123.3(3)
C27 N7 C28 121.2(5)
C27 N7 Nd1 95.2(3)
C28 N7 Nd1 142.7(3)
C27 N8 C31 122.1(4)
C27 N8 Nd1 96.6(3)
C31 N8 Nd1 141.3(3)
C27 N9 Si6 119.4(4)
C27 N9 Si5 119.0(3)
Si6 N9 Si5 121.6(2)
N2 C1 N1 115.6(5)
N2 C1 N3 123.2(5)
N1 C1 N3 121.2(5)
N2 C1 Nd1 57.5(3)
N1 C1 Nd1 58.1(3)
N3 C1 Nd1 177.8(3)
N1 C2 C4 109.8(5)
N1 C2 C3 112.6(5)
C4 C2 C3 108.3(6)
N1 C2 H2 108.7
C4 C2 H2 108.7
C3 C2 H2 108.7
C2 C3 H3A 109.5
C2 C3 H3B 109.5
H3A C3 H3B 109.5
C2 C3 H3C 109.5
H3A C3 H3C 109.5
H3B C3 H3C 109.5
C2 C4 H4A 109.5
C2 C4 H4B 109.5
H4A C4 H4B 109.5
C2 C4 H4C 109.5
H4A C4 H4C 109.5
H4B C4 H4C 109.5
N2 C5 C7 111.0(5)
N2 C5 C6 110.1(5)
C7 C5 C6 110.2(5)
N2 C5 H5 108.5
C7 C5 H5 108.5
C6 C5 H5 108.5
C5 C6 H6A 109.5
C5 C6 H6B 109.5
H6A C6 H6B 109.5
C5 C6 H6C 109.5
H6A C6 H6C 109.5
H6B C6 H6C 109.5
C5 C7 H7A 109.5
C5 C7 H7B 109.5
H7A C7 H7B 109.5
C5 C7 H7C 109.5
H7A C7 H7C 109.5
H7B C7 H7C 109.5
Si1 C8 H8A 109.5
Si1 C8 H8B 109.5
H8A C8 H8B 109.5
Si1 C8 H8C 109.5
H8A C8 H8C 109.5
H8B C8 H8C 109.5
Si1 C9 H9A 109.5
Si1 C9 H9B 109.5
H9A C9 H9B 109.5
Si1 C9 H9C 109.5
H9A C9 H9C 109.5
H9B C9 H9C 109.5
Si1 C10 H10A 109.5
Si1 C10 H10B 109.5
H10A C10 H10B 109.5
Si1 C10 H10C 109.5
H10A C10 H10C 109.5
H10B C10 H10C 109.5
Si2 C11 H11A 109.5
Si2 C11 H11B 109.5
H11A C11 H11B 109.5
Si2 C11 H11C 109.5
H11A C11 H11C 109.5
H11B C11 H11C 109.5
Si2 C12 H12A 109.5
Si2 C12 H12B 109.5
H12A C12 H12B 109.5
Si2 C12 H12C 109.5
H12A C12 H12C 109.5
H12B C12 H12C 109.5
Si2 C13 H13A 109.5
Si2 C13 H13B 109.5
H13A C13 H13B 109.5
Si2 C13 H13C 109.5
H13A C13 H13C 109.5
H13B C13 H13C 109.5
N4 C14 N5 115.4(5)
N4 C14 N6 122.4(5)
N5 C14 N6 122.2(5)
N4 C14 Nd1 57.0(3)
N5 C14 Nd1 58.4(3)
N6 C14 Nd1 176.4(4)
N4 C15 C16 110.9(5)
N4 C15 C17 111.1(5)
C16 C15 C17 109.3(5)
N4 C15 H15 108.5
C16 C15 H15 108.5
C17 C15 H15 108.5
C15 C16 H16A 109.5
C15 C16 H16B 109.5
H16A C16 H16B 109.5
C15 C16 H16C 109.5
H16A C16 H16C 109.5
H16B C16 H16C 109.5
C15 C17 H17A 109.5
C15 C17 H17B 109.5
H17A C17 H17B 109.5
C15 C17 H17C 109.5
H17A C17 H17C 109.5
H17B C17 H17C 109.5
N5 C18 C20 111.1(5)
N5 C18 C19 111.4(5)
C20 C18 C19 109.6(6)
N5 C18 H18 108.2
C20 C18 H18 108.2
C19 C18 H18 108.2
C18 C19 H19A 109.5
C18 C19 H19B 109.5
H19A C19 H19B 109.5
C18 C19 H19C 109.5
H19A C19 H19C 109.5
H19B C19 H19C 109.5
C18 C20 H20A 109.5
C18 C20 H20B 109.5
H20A C20 H20B 109.5
C18 C20 H20C 109.5
H20A C20 H20C 109.5
H20B C20 H20C 109.5
Si3 C21 H21A 109.5
Si3 C21 H21B 109.5
H21A C21 H21B 109.5
Si3 C21 H21C 109.5
H21A C21 H21C 109.5
H21B C21 H21C 109.5
Si3 C22 H22A 109.5
Si3 C22 H22B 109.5
H22A C22 H22B 109.5
Si3 C22 H22C 109.5
H22A C22 H22C 109.5
H22B C22 H22C 109.5
Si3 C23 H23A 109.5
Si3 C23 H23B 109.5
H23A C23 H23B 109.5
Si3 C23 H23C 109.5
H23A C23 H23C 109.5
H23B C23 H23C 109.5
Si4 C24 H24A 109.5
Si4 C24 H24B 109.5
H24A C24 H24B 109.5
Si4 C24 H24C 109.5
H24A C24 H24C 109.5
H24B C24 H24C 109.5
Si4 C25 H25A 109.5
Si4 C25 H25B 109.5
H25A C25 H25B 109.5
Si4 C25 H25C 109.5
H25A C25 H25C 109.5
H25B C25 H25C 109.5
Si4 C26 H26A 109.5
Si4 C26 H26B 109.5
H26A C26 H26B 109.5
Si4 C26 H26C 109.5
H26A C26 H26C 109.5
H26B C26 H26C 109.5
N7 C27 N8 114.5(5)
N7 C27 N9 123.0(5)
N8 C27 N9 122.6(5)
N7 C27 Nd1 57.9(3)
N8 C27 Nd1 56.6(3)
N9 C27 Nd1 176.7(4)
N7 C28 C29 109.6(5)
N7 C28 C30 110.3(5)
C29 C28 C30 110.1(5)
N7 C28 H28 108.9
C29 C28 H28 108.9
C30 C28 H28 108.9
C28 C29 H29A 109.5
C28 C29 H29B 109.5
H29A C29 H29B 109.5
C28 C29 H29C 109.5
H29A C29 H29C 109.5
H29B C29 H29C 109.5
C28 C30 H30A 109.5
C28 C30 H30B 109.5
H30A C30 H30B 109.5
C28 C30 H30C 109.5
H30A C30 H30C 109.5
H30B C30 H30C 109.5
N8 C31 C33 111.6(5)
N8 C31 C32 108.0(5)
C33 C31 C32 109.2(5)
N8 C31 H31 109.3
C33 C31 H31 109.3
C32 C31 H31 109.3
C31 C32 H32A 109.5
C31 C32 H32B 109.5
H32A C32 H32B 109.5
C31 C32 H32C 109.5
H32A C32 H32C 109.5
H32B C32 H32C 109.5
C31 C33 H33A 109.5
C31 C33 H33B 109.5
H33A C33 H33B 109.5
C31 C33 H33C 109.5
H33A C33 H33C 109.5
H33B C33 H33C 109.5
Si5 C34 H34A 109.5
Si5 C34 H34B 109.5
H34A C34 H34B 109.5
Si5 C34 H34C 109.5
H34A C34 H34C 109.5
H34B C34 H34C 109.5
Si5 C35 H35A 109.5
Si5 C35 H35B 109.5
H35A C35 H35B 109.5
Si5 C35 H35C 109.5
H35A C35 H35C 109.5
H35B C35 H35C 109.5
Si5 C36 H36A 109.5
Si5 C36 H36B 109.5
H36A C36 H36B 109.5
Si5 C36 H36C 109.5
H36A C36 H36C 109.5
H36B C36 H36C 109.5
Si6 C37 H37A 109.5
Si6 C37 H37B 109.5
H37A C37 H37B 109.5
Si6 C37 H37C 109.5
H37A C37 H37C 109.5
H37B C37 H37C 109.5
Si6 C38 H38A 109.5
Si6 C38 H38B 109.5
H38A C38 H38B 109.5
Si6 C38 H38C 109.5
H38A C38 H38C 109.5
H38B C38 H38C 109.5
Si6 C39 H39A 109.5
Si6 C39 H39B 109.5
H39A C39 H39B 109.5
Si6 C39 H39C 109.5
H39A C39 H39C 109.5
H39B C39 H39C 109.5

loop_
_geom_bond_atom_site_label_1
_geom_bond_atom_site_label_2
_geom_bond_distance
Nd1 N8 2.463(4)
Nd1 N2 2.494(4)
Nd1 N7 2.494(4)
Nd1 N4 2.496(4)
Nd1 N1 2.507(4)
Nd1 N5 2.528(4)
Nd1 C27 2.931(5)
Nd1 C1 2.941(5)
Nd1 C14 2.957(5)
Si1 N3 1.748(4)
Si1 C8 1.862(7)
Si1 C10 1.863(7)
Si1 C9 1.862(7)
Si2 N3 1.755(4)
Si2 C12 1.850(7)
Si2 C11 1.854(7)
Si2 C13 1.865(8)
Si3 N6 1.754(5)
Si3 C23 1.833(8)
Si3 C21 1.848(9)
Si3 C22 1.853(8)
Si4 N6 1.753(5)
Si4 C26 1.846(7)
Si4 C24 1.851(8)
Si4 C25 1.855(8)
Si5 N9 1.755(5)
Si5 C34 1.850(7)
Si5 C36 1.862(7)
Si5 C35 1.869(7)
Si6 N9 1.752(5)
Si6 C37 1.851(6)
Si6 C39 1.862(7)
Si6 C38 1.872(6)
N1 C1 1.335(6)
N1 C2 1.469(6)
N2 C1 1.324(6)
N2 C5 1.470(6)
N3 C1 1.450(7)
N4 C14 1.336(6)
N4 C15 1.467(6)
N5 C14 1.341(7)
N5 C18 1.480(7)
N6 C14 1.446(6)
N7 C27 1.331(6)
N7 C28 1.472(6)
N8 C27 1.331(6)
N8 C31 1.459(6)
N9 C27 1.443(6)
C2 C4 1.507(8)
C2 C3 1.517(8)
C2 H2 0.9900
C3 H3A 0.9700
C3 H3B 0.9700
C3 H3C 0.9700
C4 H4A 0.9700
C4 H4B 0.9700
C4 H4C 0.9700
C5 C7 1.517(8)
C5 C6 1.516(8)
C5 H5 0.9900
C6 H6A 0.9700
C6 H6B 0.9700
C6 H6C 0.9700
C7 H7A 0.9700
C7 H7B 0.9700
C7 H7C 0.9700
C8 H8A 0.9700
C8 H8B 0.9700
C8 H8C 0.9700
C9 H9A 0.9700
C9 H9B 0.9700
C9 H9C 0.9700
C10 H10A 0.9700
C10 H10B 0.9700
C10 H10C 0.9700
C11 H11A 0.9700
C11 H11B 0.9700
C11 H11C 0.9700
C12 H12A 0.9700
C12 H12B 0.9700
C12 H12C 0.9700
C13 H13A 0.9700
C13 H13B 0.9700
C13 H13C 0.9700
C15 C16 1.516(8)
C15 C17 1.521(8)
C15 H15 0.9900
C16 H16A 0.9700
C16 H16B 0.9700
C16 H16C 0.9700
C17 H17A 0.9700
C17 H17B 0.9700
C17 H17C 0.9700
C18 C20 1.503(9)
C18 C19 1.509(9)
C18 H18 0.9900
C19 H19A 0.9700
C19 H19B 0.9700
C19 H19C 0.9700
C20 H20A 0.9700
C20 H20B 0.9700
C20 H20C 0.9700
C21 H21A 0.9700
C21 H21B 0.9700
C21 H21C 0.9700
C22 H22A 0.9700
C22 H22B 0.9700
C22 H22C 0.9700
C23 H23A 0.9700
C23 H23B 0.9700
C23 H23C 0.9700
C24 H24A 0.9700
C24 H24B 0.9700
C24 H24C 0.9700
C25 H25A 0.9700
C25 H25B 0.9700
C25 H25C 0.9700
C26 H26A 0.9700
C26 H26B 0.9700
C26 H26C 0.9700
C28 C29 1.519(8)
C28 C30 1.525(9)
C28 H28 0.9900
C29 H29A 0.9700
C29 H29B 0.9700
C29 H29C 0.9700
C30 H30A 0.9700
C30 H30B 0.9700
C30 H30C 0.9700
C31 C33 1.513(8)
C31 C32 1.530(8)
C31 H31 0.9900
C32 H32A 0.9700
C32 H32B 0.9700
C32 H32C 0.9700
C33 H33A 0.9700
C33 H33B 0.9700
C33 H33C 0.9700
C34 H34A 0.9700
C34 H34B 0.9700
C34 H34C 0.9700
C35 H35A 0.9700
C35 H35B 0.9700
C35 H35C 0.9700
C36 H36A 0.9700
C36 H36B 0.9700
C36 H36C 0.9700
C37 H37A 0.9700
C37 H37B 0.9700
C37 H37C 0.9700
C38 H38A 0.9700
C38 H38B 0.9700
C38 H38C 0.9700
C39 H39A 0.9700
C39 H39B 0.9700
C39 H39C 0.9700

loop_
_geom_torsion_atom_site_label_1
_geom_torsion_atom_site_label_2
_geom_torsion_atom_site_label_3
_geom_torsion_atom_site_label_4
_geom_torsion
N8 Nd1 N1 C1 106.8(3)
N2 Nd1 N1 C1 0.4(3)
N7 Nd1 N1 C1 62.8(4)
N4 Nd1 N1 C1 -88.1(3)
N5 Nd1 N1 C1 -145.1(3)
C27 Nd1 N1 C1 90.0(3)
C14 Nd1 N1 C1 -117.3(3)
N8 Nd1 N1 C2 -82.6(5)
N2 Nd1 N1 C2 171.0(6)
N7 Nd1 N1 C2 -126.6(5)
N4 Nd1 N1 C2 82.5(6)
N5 Nd1 N1 C2 25.4(6)
C27 Nd1 N1 C2 -99.4(5)
C1 Nd1 N1 C2 170.6(7)
C14 Nd1 N1 C2 53.3(6)
N8 Nd1 N2 C1 -87.8(3)
N7 Nd1 N2 C1 -143.0(3)
N4 Nd1 N2 C1 111.4(3)
N1 Nd1 N2 C1 -0.4(3)
N5 Nd1 N2 C1 66.0(4)
C27 Nd1 N2 C1 -116.0(3)
C14 Nd1 N2 C1 93.8(3)
N8 Nd1 N2 C5 83.3(6)
N7 Nd1 N2 C5 28.1(6)
N4 Nd1 N2 C5 -77.5(6)
N1 Nd1 N2 C5 170.7(6)
N5 Nd1 N2 C5 -123.0(6)
C27 Nd1 N2 C5 55.1(6)
C1 Nd1 N2 C5 171.1(8)
C14 Nd1 N2 C5 -95.1(6)
C8 Si1 N3 C1 1.7(5)
C10 Si1 N3 C1 120.8(5)
C9 Si1 N3 C1 -120.5(5)
C8 Si1 N3 Si2 -174.7(3)
C10 Si1 N3 Si2 -55.6(4)
C9 Si1 N3 Si2 63.2(4)
C12 Si2 N3 C1 -102.8(5)
C11 Si2 N3 C1 135.5(5)
C13 Si2 N3 C1 17.7(5)
C12 Si2 N3 Si1 73.7(4)
C11 Si2 N3 Si1 -48.0(5)
C13 Si2 N3 Si1 -165.8(4)
N8 Nd1 N4 C14 64.4(4)
N2 Nd1 N4 C14 -146.6(3)
N7 Nd1 N4 C14 108.8(3)
N1 Nd1 N4 C14 -90.8(3)
N5 Nd1 N4 C14 1.8(3)
C27 Nd1 N4 C14 91.2(3)
C1 Nd1 N4 C14 -119.9(3)
N8 Nd1 N4 C15 -125.4(5)
N2 Nd1 N4 C15 23.6(6)
N7 Nd1 N4 C15 -81.0(6)
N1 Nd1 N4 C15 79.4(6)
N5 Nd1 N4 C15 172.0(6)
C27 Nd1 N4 C15 -98.6(6)
C1 Nd1 N4 C15 50.3(6)
C14 Nd1 N4 C15 170.2(8)
N8 Nd1 N5 C14 -148.1(3)
N2 Nd1 N5 C14 57.6(4)
N7 Nd1 N5 C14 -91.9(3)
N4 Nd1 N5 C14 -1.8(3)
N1 Nd1 N5 C14 107.9(3)
C27 Nd1 N5 C14 -120.4(3)
C1 Nd1 N5 C14 88.7(3)
N8 Nd1 N5 C18 27.9(7)
N2 Nd1 N5 C18 -126.5(6)
N7 Nd1 N5 C18 84.0(6)
N4 Nd1 N5 C18 174.1(7)
N1 Nd1 N5 C18 -76.2(7)
C27 Nd1 N5 C18 55.5(7)
C1 Nd1 N5 C18 -95.3(7)
C14 Nd1 N5 C18 175.9(8)
C26 Si4 N6 C14 4.3(5)
C24 Si4 N6 C14 -115.4(5)
C25 Si4 N6 C14 124.3(5)
C26 Si4 N6 Si3 -174.5(4)
C24 Si4 N6 Si3 65.8(5)
C25 Si4 N6 Si3 -54.5(5)
C23 Si3 N6 C14 5.2(5)
C21 Si3 N6 C14 -114.7(6)
C22 Si3 N6 C14 125.0(6)
C23 Si3 N6 Si4 -176.0(4)
C21 Si3 N6 Si4 64.1(5)
C22 Si3 N6 Si4 -56.2(6)
N8 Nd1 N7 C27 2.0(3)
N2 Nd1 N7 C27 106.9(3)
N4 Nd1 N7 C27 -146.3(3)
N1 Nd1 N7 C27 60.4(4)
N5 Nd1 N7 C27 -90.9(3)
C1 Nd1 N7 C27 88.5(3)
C14 Nd1 N7 C27 -119.5(3)
N8 Nd1 N7 C28 169.6(7)
N2 Nd1 N7 C28 -85.5(6)
N4 Nd1 N7 C28 21.3(7)
N1 Nd1 N7 C28 -132.0(6)
N5 Nd1 N7 C28 76.7(6)
C27 Nd1 N7 C28 167.6(8)
C1 Nd1 N7 C28 -103.9(6)
C14 Nd1 N7 C28 48.1(7)
N2 Nd1 N8 C27 -92.2(3)
N7 Nd1 N8 C27 -2.0(3)
N4 Nd1 N8 C27 56.0(4)
N1 Nd1 N8 C27 -146.5(3)
N5 Nd1 N8 C27 103.5(3)
C1 Nd1 N8 C27 -119.8(3)
C14 Nd1 N8 C27 86.2(3)
N2 Nd1 N8 C31 89.2(6)
N7 Nd1 N8 C31 179.4(6)
N4 Nd1 N8 C31 -122.6(5)
N1 Nd1 N8 C31 34.9(6)
N5 Nd1 N8 C31 -75.1(6)
C27 Nd1 N8 C31 -178.6(8)
C1 Nd1 N8 C31 61.5(6)
C14 Nd1 N8 C31 -92.4(6)
C37 Si6 N9 C27 -16.4(5)
C39 Si6 N9 C27 -135.2(4)
C38 Si6 N9 C27 105.0(4)
C37 Si6 N9 Si5 164.4(3)
C39 Si6 N9 Si5 45.6(4)
C38 Si6 N9 Si5 -74.1(4)
C34 Si5 N9 C27 -12.7(5)
C36 Si5 N9 C27 109.4(4)
C35 Si5 N9 C27 -131.2(5)
C34 Si5 N9 Si6 166.5(4)
C36 Si5 N9 Si6 -71.4(4)
C35 Si5 N9 Si6 47.9(4)
C5 N2 C1 N1 -173.0(5)
Nd1 N2 C1 N1 0.7(5)
C5 N2 C1 N3 8.8(8)
Nd1 N2 C1 N3 -177.5(4)
C5 N2 C1 Nd1 -173.7(5)
C2 N1 C1 N2 -174.0(4)
Nd1 N1 C1 N2 -0.7(5)
C2 N1 C1 N3 4.1(7)
Nd1 N1 C1 N3 177.5(4)
C2 N1 C1 Nd1 -173.4(5)
Si1 N3 C1 N2 -91.9(5)
Si2 N3 C1 N2 84.8(6)
Si1 N3 C1 N1 90.1(5)
Si2 N3 C1 N1 -93.3(5)
Si1 N3 C1 Nd1 161(10)
Si2 N3 C1 Nd1 -22(10)
N8 Nd1 C1 N2 100.4(3)
N7 Nd1 C1 N2 43.8(4)
N4 Nd1 C1 N2 -76.9(3)
N1 Nd1 C1 N2 179.3(5)
N5 Nd1 C1 N2 -136.8(3)
C27 Nd1 C1 N2 74.3(3)
C14 Nd1 C1 N2 -104.4(3)
N8 Nd1 C1 N1 -78.9(3)
N2 Nd1 C1 N1 -179.3(5)
N7 Nd1 C1 N1 -135.5(3)
N4 Nd1 C1 N1 103.8(3)
N5 Nd1 C1 N1 43.9(4)
C27 Nd1 C1 N1 -105.0(3)
C14 Nd1 C1 N1 76.3(3)
N8 Nd1 C1 N3 -151(10)
N2 Nd1 C1 N3 108(10)
N7 Nd1 C1 N3 152(10)
N4 Nd1 C1 N3 32(10)
N1 Nd1 C1 N3 -72(10)
N5 Nd1 C1 N3 -28(10)
C27 Nd1 C1 N3 -177(100)
C14 Nd1 C1 N3 4(10)
C1 N1 C2 C4 135.0(6)
Nd1 N1 C2 C4 -33.9(8)
C1 N1 C2 C3 -104.2(6)
Nd1 N1 C2 C3 86.8(7)
C1 N2 C5 C7 -126.0(6)
Nd1 N2 C5 C7 64.4(8)
C1 N2 C5 C6 111.7(6)
Nd1 N2 C5 C6 -57.9(8)
C15 N4 C14 N5 -176.3(5)
Nd1 N4 C14 N5 -3.1(5)
C15 N4 C14 N6 2.5(7)
Nd1 N4 C14 N6 175.8(4)
C15 N4 C14 Nd1 -173.2(5)
C18 N5 C14 N4 -174.3(5)
Nd1 N5 C14 N4 3.0(5)
C18 N5 C14 N6 6.9(8)
Nd1 N5 C14 N6 -175.8(4)
C18 N5 C14 Nd1 -177.3(6)
Si4 N6 C14 N4 -93.7(5)
Si3 N6 C14 N4 85.2(6)
Si4 N6 C14 N5 85.0(6)
Si3 N6 C14 N5 -96.1(5)
Si4 N6 C14 Nd1 -14(6)
Si3 N6 C14 Nd1 165(6)
N8 Nd1 C14 N4 -137.2(3)
N2 Nd1 C14 N4 40.9(4)
N7 Nd1 C14 N4 -78.6(3)
N1 Nd1 C14 N4 101.4(3)
N5 Nd1 C14 N4 -176.8(5)
C27 Nd1 C14 N4 -105.8(3)
C1 Nd1 C14 N4 72.9(3)
N8 Nd1 C14 N5 39.5(4)
N2 Nd1 C14 N5 -142.4(3)
N7 Nd1 C14 N5 98.1(3)
N4 Nd1 C14 N5 176.8(5)
N1 Nd1 C14 N5 -81.8(3)
C27 Nd1 C14 N5 71.0(3)
C1 Nd1 C14 N5 -110.3(3)
N8 Nd1 C14 N6 140(6)
N2 Nd1 C14 N6 -41(6)
N7 Nd1 C14 N6 -161(6)
N4 Nd1 C14 N6 -82(6)
N1 Nd1 C14 N6 19(6)
N5 Nd1 C14 N6 101(6)
C27 Nd1 C14 N6 172(6)
C1 Nd1 C14 N6 -9(6)
C14 N4 C15 C16 -124.7(6)
Nd1 N4 C15 C16 66.6(7)
C14 N4 C15 C17 113.5(6)
Nd1 N4 C15 C17 -55.2(8)
C14 N5 C18 C20 111.9(6)
Nd1 N5 C18 C20 -63.4(9)
C14 N5 C18 C19 -125.6(6)
Nd1 N5 C18 C19 59.1(8)
C28 N7 C27 N8 -174.5(5)
Nd1 N7 C27 N8 -3.2(5)
C28 N7 C27 N9 4.9(8)
Nd1 N7 C27 N9 176.2(4)
C28 N7 C27 Nd1 -171.3(6)
C31 N8 C27 N7 -177.7(5)
Nd1 N8 C27 N7 3.3(5)
C31 N8 C27 N9 2.8(8)
Nd1 N8 C27 N9 -176.2(4)
C31 N8 C27 Nd1 179.0(6)
Si6 N9 C27 N7 -88.3(6)
Si5 N9 C27 N7 90.9(6)
Si6 N9 C27 N8 91.1(6)
Si5 N9 C27 N8 -89.7(6)
Si6 N9 C27 Nd1 16(7)
Si5 N9 C27 Nd1 -164(6)
N8 Nd1 C27 N7 -176.5(5)
N2 Nd1 C27 N7 -79.8(3)
N4 Nd1 C27 N7 40.8(4)
N1 Nd1 C27 N7 -137.2(3)
N5 Nd1 C27 N7 99.0(3)
C1 Nd1 C27 N7 -106.7(3)
C14 Nd1 C27 N7 72.1(4)
N2 Nd1 C27 N8 96.6(3)
N7 Nd1 C27 N8 176.5(5)
N4 Nd1 C27 N8 -142.8(3)
N1 Nd1 C27 N8 39.3(4)
N5 Nd1 C27 N8 -84.6(3)
C1 Nd1 C27 N8 69.8(4)
C14 Nd1 C27 N8 -111.4(3)
N8 Nd1 C27 N9 77(6)
N2 Nd1 C27 N9 174(6)
N7 Nd1 C27 N9 -107(6)
N4 Nd1 C27 N9 -66(6)
N1 Nd1 C27 N9 116(6)
N5 Nd1 C27 N9 -8(6)
C1 Nd1 C27 N9 147(6)
C14 Nd1 C27 N9 -35(6)
C27 N7 C28 C29 107.5(6)
Nd1 N7 C28 C29 -58.1(8)
C27 N7 C28 C30 -131.1(6)
Nd1 N7 C28 C30 63.4(8)
C27 N8 C31 C33 103.4(6)
Nd1 N8 C31 C33 -78.2(7)
C27 N8 C31 C32 -136.5(5)
Nd1 N8 C31 C32 41.9(7)
